data_4085594
loop_
_publ_author_name
'Simpson, Peter V.'
'Brown, David H.'
'Skelton, Brian W.'
'White, Allan H.'
'Baker, Murray V.'

_publ_section_title
;
 New Structural Motifs Resulting from Internal Constraints in Chelating
 Bis(NHC) Ligands: A Dinuclear Ruthenium(II) Complex Featuring an
 \h2-Arene Binding Mode and a Remarkable New Tetrameric Silver(I) Halide
 Form
;
_journal_issue 11
_journal_name_full Organometallics
_journal_page_first 2508
_journal_paper_doi 10.1021/om5012165
_journal_volume 34
_journal_year 2015
_chemical_formula_moiety 'C80 H108 Cl3 N8 O8 Ru2, 3(C6 H6), Ag Cl2'
_chemical_formula_sum 'C98 H126 Ag Cl5 N8 O8 Ru2'
_chemical_formula_weight 2031.33
_chemical_name_systematic
;
 ?
;
_space_group_IT_number 2
_symmetry_cell_setting triclinic
_symmetry_space_group_name_Hall '-P 1'
_symmetry_space_group_name_H-M 'P -1'
_atom_sites_solution_hydrogens geom
_atom_sites_solution_primary direct
_atom_sites_solution_secondary difmap
_audit_creation_date 2014-06-04T09:39:05-00:00
_audit_creation_method 'WinGX routine CIF_UPDATE'
_cell_angle_alpha 63.626(7)
_cell_angle_beta 88.450(5)
_cell_angle_gamma 64.963(6)
_cell_formula_units_Z 2
_cell_length_a 16.7862(10)
_cell_length_b 19.0439(12)
_cell_length_c 19.1721(14)
_cell_measurement_reflns_used 13330
_cell_measurement_temperature 200(2)
_cell_measurement_theta_max 66.9632
_cell_measurement_theta_min 2.8334
_cell_volume 4876.2(7)
_computing_cell_refinement
;
        CrysAlisPro, Oxford Diffraction Ltd.,
        Version 1.171.33.52 (release 06-11-2009 CrysAlis171 .NET)
        (compiled Nov  6 2009,16:24:50)
;
_computing_data_collection
;
        CrysAlisPro, Oxford Diffraction Ltd.,
        Version 1.171.33.52 (release 06-11-2009 CrysAlis171 .NET)
        (compiled Nov  6 2009,16:24:50)
;
_computing_data_reduction
;
        CrysAlisPro, Oxford Diffraction Ltd.,
        Version 1.171.33.52 (release 06-11-2009 CrysAlis171 .NET)
        (compiled Nov  6 2009,16:24:50)
;
_computing_molecular_graphics 'Diamond (Brandenburg, K., (1999)'
_computing_publication_material 'WinGX Farrugia, L. J. (1999)'
_computing_structure_refinement 'SHELXL-97 (Sheldrick, 2008)'
_diffrn_ambient_temperature 200(2)
_diffrn_detector_area_resol_mean 10.4738
_diffrn_measured_fraction_theta_full 0.991
_diffrn_measured_fraction_theta_max 0.986
_diffrn_measurement_device_type 'Oxford Diffraction Gemini dfiifractometer'
_diffrn_measurement_method '\w scans'
_diffrn_orient_matrix_UB_11 -0.0412578539
_diffrn_orient_matrix_UB_12 0.0070879795
_diffrn_orient_matrix_UB_13 -0.0751772937
_diffrn_orient_matrix_UB_21 -0.0938697422
_diffrn_orient_matrix_UB_22 0.0594965385
_diffrn_orient_matrix_UB_23 0.0061624641
_diffrn_orient_matrix_UB_31 0.0129900394
_diffrn_orient_matrix_UB_32 0.082022777
_diffrn_orient_matrix_UB_33 -0.0518013775
_diffrn_radiation_monochromator graphite
_diffrn_radiation_type CuK\a
_diffrn_radiation_wavelength 1.54178
_diffrn_reflns_av_R_equivalents 0.0703
_diffrn_reflns_av_unetI/netI 0.0661
_diffrn_reflns_limit_h_max 20
_diffrn_reflns_limit_h_min -19
_diffrn_reflns_limit_k_max 22
_diffrn_reflns_limit_k_min -22
_diffrn_reflns_limit_l_max 22
_diffrn_reflns_limit_l_min -22
_diffrn_reflns_number 50206
_diffrn_reflns_theta_full 67
_diffrn_reflns_theta_max 67.26
_diffrn_reflns_theta_min 2.84
_exptl_absorpt_coefficient_mu 5.788
_exptl_absorpt_correction_T_max 0.81
_exptl_absorpt_correction_T_min 0.499
_exptl_absorpt_correction_type analytical
_exptl_absorpt_process_details
;
   CrysAlisPro, Oxford Diffraction Ltd.,
Analytical numeric absorption correction using a multifaceted crystal
                    model based on expressions derived by R.C. Clark & J.S.
        (Clark, R. C. & Reid, J. S. (1995). Acta Cryst. A51, 887-897)

;
_exptl_crystal_colour orange
_exptl_crystal_density_diffrn 1.384
_exptl_crystal_density_method 'not measured'
_exptl_crystal_description plate
_exptl_crystal_F_000 2108
_exptl_crystal_size_max 0.34
_exptl_crystal_size_mid 0.17
_exptl_crystal_size_min 0.06
_refine_diff_density_max 3.158
_refine_diff_density_min -1.117
_refine_diff_density_rms 0.143
_refine_ls_extinction_method none
_refine_ls_goodness_of_fit_ref 0.975
_refine_ls_hydrogen_treatment constr
_refine_ls_matrix_type full
_refine_ls_number_parameters 1111
_refine_ls_number_reflns 17225
_refine_ls_number_restraints 98
_refine_ls_restrained_S_all 0.976
_refine_ls_R_factor_all 0.1036
_refine_ls_R_factor_gt 0.0714
_refine_ls_shift/su_max 0.001
_refine_ls_shift/su_mean 0
_refine_ls_structure_factor_coef Fsqd
_refine_ls_weighting_details 'calc w=1/[\s^2^(Fo^2^)+(0.1441P)^2^] where P=(Fo^2^+2Fc^2^)/3'
_refine_ls_weighting_scheme calc
_refine_ls_wR_factor_gt 0.1798
_refine_ls_wR_factor_ref 0.2042
_reflns_number_gt 11669
_reflns_number_total 17225
_reflns_threshold_expression I>2\s(I)
_cod_data_source_file om5012165_si_002.cif
_cod_data_source_block ps322a
_cod_depositor_comments 'Adding full bibliography for 4085592--4085594.cif.'
_cod_original_cell_volume 4876.2(6)
_cod_original_sg_symbol_Hall -P_1
_cod_database_code 4085594

loop_
_symmetry_equiv_pos_as_xyz
'x, y, z'
'-x, -y, -z'

loop_
_atom_site_label
_atom_site_type_symbol
_atom_site_fract_x
_atom_site_fract_y
_atom_site_fract_z
_atom_site_U_iso_or_equiv
_atom_site_adp_type
_atom_site_occupancy
_atom_site_symmetry_multiplicity
_atom_site_calc_flag
_atom_site_refinement_flags
Ru1 Ru 0.32977(3) 0.22486(3) 0.75085(3) 0.03278(14) Uani 1 1 d .
Ru2 Ru 0.54064(3) 0.19462(3) 0.77759(3) 0.03330(14) Uani 1 1 d .
Cl1 Cl 0.43540(9) 0.25126(9) 0.65921(8) 0.0368(3) Uani 1 1 d .
Cl2 Cl 0.39341(9) 0.29377(9) 0.79627(8) 0.0373(3) Uani 1 1 d .
Cl3 Cl 0.47419(9) 0.08879(9) 0.83598(8) 0.0378(3) Uani 1 1 d .
Ag1 Ag 0.18896(5) 0.99604(4) 0.69861(4) 0.0739(2) Uani 1 1 d .
Cl11 Cl 0.2311(3) 0.8491(2) 0.7854(2) 0.1286(13) Uani 1 1 d .
Cl12 Cl 0.12438(14) 1.14387(13) 0.60482(14) 0.0693(6) Uani 1 1 d .
C1 C 0.3217(5) 0.1922(5) 0.9523(4) 0.0487(16) Uani 1 1 d .
H1A H 0.3763 0.1735 0.9312 0.073 Uiso 1 1 calc R
H1B H 0.3302 0.146 1.0064 0.073 Uiso 1 1 calc R
H1C H 0.3092 0.2469 0.9531 0.073 Uiso 1 1 calc R
N21 N 0.1672(3) 0.2207(4) 0.8039(3) 0.0412(12) Uani 1 1 d .
C22 C 0.2473(4) 0.2142(4) 0.8282(4) 0.0393(14) Uani 1 1 d .
N23 N 0.2452(3) 0.2074(4) 0.9010(3) 0.0413(12) Uani 1 1 d .
C23A C 0.1643(5) 0.2110(5) 0.9235(4) 0.0470(16) Uani 1 1 d .
C24 C 0.1304(6) 0.2071(5) 0.9915(5) 0.0567(18) Uani 1 1 d .
O24 O 0.1814(4) 0.2034(5) 1.0487(4) 0.0723(17) Uani 1 1 d .
C241 C 0.1514(7) 0.1945(7) 1.1200(5) 0.075(3) Uani 1 1 d .
H24A H 0.157 0.1345 1.1518 0.09 Uiso 1 1 calc R
H24B H 0.0875 0.2377 1.1081 0.09 Uiso 1 1 calc R
C242 C 0.2051(9) 0.2098(10) 1.1648(7) 0.104(4) Uani 1 1 d D
H24C H 0.1919 0.2726 1.1357 0.125 Uiso 1 1 calc R
H24D H 0.1869 0.1986 1.2167 0.125 Uiso 1 1 calc R
C243 C 0.3008(10) 0.1556(9) 1.1787(8) 0.125(5) Uani 1 1 d D
H24E H 0.3198 0.1689 1.1269 0.151 Uiso 1 1 calc R
H24F H 0.314 0.0928 1.2056 0.151 Uiso 1 1 calc R
C244 C 0.3576(12) 0.1697(13) 1.2306(9) 0.150(7) Uani 1 1 d .
H24G H 0.3332 0.2328 1.2133 0.226 Uiso 1 1 calc R
H24H H 0.4201 0.1463 1.2243 0.226 Uiso 1 1 calc R
H24I H 0.3547 0.1387 1.2866 0.226 Uiso 1 1 calc R
C25 C 0.0467(6) 0.2097(6) 0.9940(6) 0.070(2) Uani 1 1 d .
H25 H 0.023 0.204 1.0408 0.084 Uiso 1 1 calc R
C26 C -0.0040(6) 0.2206(6) 0.9304(6) 0.068(2) Uani 1 1 d .
H26 H -0.0616 0.2233 0.9342 0.081 Uiso 1 1 calc R
C27 C 0.0277(5) 0.2273(5) 0.8625(5) 0.0564(19) Uani 1 1 d .
O27 O -0.0175(3) 0.2431(4) 0.7940(3) 0.0597(14) Uani 1 1 d .
C271 C -0.1074(5) 0.2554(6) 0.7925(5) 0.070(3) Uani 1 1 d .
H27A H -0.1438 0.3041 0.8042 0.084 Uiso 1 1 calc R
H27B H -0.1084 0.201 0.8331 0.084 Uiso 1 1 calc R
C272 C -0.1453(5) 0.2773(5) 0.7114(5) 0.062(2) Uani 1 1 d .
H27C H -0.2074 0.2847 0.7107 0.074 Uiso 1 1 calc R
H27D H -0.1487 0.3347 0.6726 0.074 Uiso 1 1 calc R
C273 C -0.0950(6) 0.2119(6) 0.6843(6) 0.079(3) Uani 1 1 d .
H27E H -0.0826 0.1525 0.727 0.094 Uiso 1 1 calc R
H27F H -0.0366 0.2119 0.6758 0.094 Uiso 1 1 calc R
C274 C -0.1430(7) 0.2284(8) 0.6087(7) 0.091(3) Uani 1 1 d .
H27G H -0.1955 0.2178 0.6192 0.137 Uiso 1 1 calc R
H27H H -0.1022 0.1884 0.5902 0.137 Uiso 1 1 calc R
H27I H -0.1625 0.2896 0.5678 0.137 Uiso 1 1 calc R
C27A C 0.1151(4) 0.2188(4) 0.8619(4) 0.0449(15) Uani 1 1 d .
C2 C 0.1578(4) 0.2122(5) 0.7340(4) 0.0433(15) Uani 1 1 d .
H2A H 0.1267 0.2711 0.6866 0.052 Uiso 1 1 calc R
H2B H 0.1226 0.1799 0.74 0.052 Uiso 1 1 calc R
C31 C 0.2878(4) 0.1940(4) 0.6571(4) 0.0383(13) Uani 1 1 d .
C32 C 0.2531(4) 0.1608(4) 0.7250(4) 0.0374(13) Uani 1 1 d .
C33 C 0.2938(4) 0.0676(4) 0.7780(4) 0.0436(15) Uani 1 1 d .
H33 H 0.2716 0.046 0.825 0.052 Uiso 1 1 calc R
C34 C 0.3618(5) 0.0104(4) 0.7631(5) 0.0497(17) Uani 1 1 d .
H34 H 0.3876 -0.051 0.7992 0.06 Uiso 1 1 calc R
C35 C 0.3949(5) 0.0414(5) 0.6936(5) 0.0491(16) Uani 1 1 d .
H35 H 0.4413 0.0005 0.6816 0.059 Uiso 1 1 calc R
C36 C 0.3618(4) 0.1287(4) 0.6438(4) 0.0459(15) Uani 1 1 d .
H36 H 0.3875 0.148 0.5986 0.055 Uiso 1 1 calc R
C3 C 0.2383(4) 0.2828(4) 0.5826(4) 0.0415(14) Uani 1 1 d .
H3A H 0.2787 0.2896 0.5443 0.05 Uiso 1 1 calc R
H3B H 0.186 0.285 0.5574 0.05 Uiso 1 1 calc R
N41 N 0.1809(3) 0.4168(3) 0.6773(3) 0.0381(11) Uani 1 1 d .
C42 C 0.2320(4) 0.3399(4) 0.6748(4) 0.0374(13) Uani 1 1 d .
N43 N 0.2077(3) 0.3554(3) 0.6014(3) 0.0382(11) Uani 1 1 d .
C43A C 0.1449(4) 0.4434(4) 0.5540(4) 0.0387(14) Uani 1 1 d .
C44 C 0.1083(4) 0.4918(4) 0.4717(4) 0.0409(15) Uani 1 1 d .
O44 O 0.1354(3) 0.4471(3) 0.4303(3) 0.0499(11) Uani 1 1 d .
C441 C 0.1004(5) 0.4947(5) 0.3467(4) 0.0487(16) Uani 1 1 d .
H44A H 0.116 0.5439 0.3208 0.058 Uiso 1 1 calc R
H44B H 0.0343 0.5195 0.3363 0.058 Uiso 1 1 calc R
C442 C 0.1411(6) 0.4314(6) 0.3143(5) 0.0606(19) Uani 1 1 d .
H44C H 0.1275 0.3812 0.343 0.073 Uiso 1 1 calc R
H44D H 0.2071 0.4077 0.325 0.073 Uiso 1 1 calc R
C443 C 0.1086(8) 0.4714(8) 0.2269(6) 0.090(3) Uani 1 1 d .
H44E H 0.1162 0.5254 0.1981 0.107 Uiso 1 1 calc R
H44F H 0.0439 0.4886 0.2164 0.107 Uiso 1 1 calc R
C444 C 0.1604(11) 0.4063(10) 0.1963(8) 0.119(5) Uani 1 1 d .
H44G H 0.225 0.3816 0.2146 0.179 Uiso 1 1 calc R
H44H H 0.1462 0.4372 0.1381 0.179 Uiso 1 1 calc R
H44I H 0.1433 0.3586 0.2165 0.179 Uiso 1 1 calc R
C45 C 0.0529(4) 0.5807(4) 0.4430(4) 0.0468(16) Uani 1 1 d .
H45 H 0.0273 0.6165 0.3878 0.056 Uiso 1 1 calc R
C46 C 0.0328(4) 0.6200(4) 0.4918(4) 0.0477(16) Uani 1 1 d .
H46 H -0.0071 0.6812 0.4692 0.057 Uiso 1 1 calc R
C47 C 0.0694(4) 0.5725(4) 0.5721(4) 0.0434(15) Uani 1 1 d .
O47 O 0.0557(3) 0.6048(3) 0.6246(3) 0.0542(12) Uani 1 1 d .
C471 C 0.0112(6) 0.6991(5) 0.5934(5) 0.063(2) Uani 1 1 d .
H47A H -0.051 0.7244 0.5658 0.075 Uiso 1 1 calc R
H47B H 0.0435 0.7263 0.555 0.075 Uiso 1 1 calc R
C472 C 0.0109(9) 0.7164(6) 0.6620(7) 0.096(3) Uani 1 1 d U
H47C H -0.0213 0.6883 0.6996 0.115 Uiso 1 1 calc R
H47D H -0.0228 0.7808 0.6424 0.115 Uiso 1 1 calc R
C473 C 0.1034(11) 0.6829(8) 0.7063(8) 0.120(4) Uani 1 1 d U
H47E H 0.1381 0.707 0.6687 0.144 Uiso 1 1 calc R
H47F H 0.1357 0.6177 0.731 0.144 Uiso 1 1 calc R
C474 C 0.0953(13) 0.7113(9) 0.7708(9) 0.146(5) Uani 1 1 d U
H47G H 0.0684 0.7757 0.7457 0.219 Uiso 1 1 calc R
H47H H 0.1551 0.6854 0.8021 0.219 Uiso 1 1 calc R
H47I H 0.0574 0.6908 0.8057 0.219 Uiso 1 1 calc R
C47A C 0.1273(4) 0.4818(4) 0.6022(4) 0.0401(14) Uani 1 1 d .
C4 C 0.1763(4) 0.4280(4) 0.7480(4) 0.0455(15) Uani 1 1 d .
H4A H 0.2191 0.3728 0.7935 0.068 Uiso 1 1 calc R
H4B H 0.1155 0.4432 0.7588 0.068 Uiso 1 1 calc R
H4C H 0.1912 0.4754 0.7393 0.068 Uiso 1 1 calc R
C5 C 0.5876(5) 0.0759(5) 0.6648(5) 0.0501(16) Uani 1 1 d .
H5A H 0.5405 0.0767 0.6962 0.075 Uiso 1 1 calc R
H5B H 0.6129 0.0215 0.6605 0.075 Uiso 1 1 calc R
H5C H 0.562 0.1269 0.6115 0.075 Uiso 1 1 calc R
N61 N 0.7318(3) 0.0921(3) 0.7855(3) 0.0413(12) Uani 1 1 d .
C62 C 0.6465(4) 0.1157(4) 0.7524(4) 0.0353(13) Uani 1 1 d .
N63 N 0.6584(3) 0.0796(4) 0.7036(3) 0.0434(13) Uani 1 1 d .
C63A C 0.7509(4) 0.0353(5) 0.7045(5) 0.0496(17) Uani 1 1 d .
C64 C 0.7940(5) -0.0070(6) 0.6614(5) 0.061(2) Uani 1 1 d .
O64 O 0.7434(4) -0.0103(5) 0.6092(4) 0.0726(16) Uani 1 1 d .
C641 C 0.7819(9) -0.0340(10) 0.5511(8) 0.102(4) Uani 1 1 d .
H64A H 0.8285 -0.0964 0.5773 0.123 Uiso 1 1 calc R
H64B H 0.8106 0.0033 0.5208 0.123 Uiso 1 1 calc R
C642 C 0.7091(9) -0.0213(8) 0.4954(7) 0.100(4) Uani 1 1 d .
H64C H 0.6636 0.0415 0.4697 0.119 Uiso 1 1 calc R
H64D H 0.7358 -0.0341 0.4531 0.119 Uiso 1 1 calc R
C643 C 0.6628(9) -0.0769(9) 0.5331(8) 0.100(4) Uani 1 1 d .
H64E H 0.6134 -0.0609 0.4932 0.12 Uiso 1 1 calc R
H64F H 0.6368 -0.0662 0.5765 0.12 Uiso 1 1 calc R
C644 C 0.7290(12) -0.1729(10) 0.5658(10) 0.139(6) Uani 1 1 d .
H64G H 0.7649 -0.1807 0.5262 0.208 Uiso 1 1 calc R
H64H H 0.6965 -0.208 0.5781 0.208 Uiso 1 1 calc R
H64I H 0.7685 -0.1924 0.6143 0.208 Uiso 1 1 calc R
C65 C 0.8881(6) -0.0445(6) 0.6761(6) 0.071(2) Uani 1 1 d .
H65 H 0.921 -0.073 0.6472 0.085 Uiso 1 1 calc R
C66 C 0.9340(5) -0.0400(6) 0.7337(6) 0.070(2) Uani 1 1 d .
H66 H 0.9977 -0.068 0.744 0.084 Uiso 1 1 calc R
C67 C 0.8910(5) 0.0026(5) 0.7747(5) 0.057(2) Uani 1 1 d .
O67 O 0.9286(3) 0.0095(4) 0.8324(3) 0.0583(13) Uani 1 1 d .
C671 C 1.0252(5) -0.0262(6) 0.8480(6) 0.067(2) Uani 1 1 d .
H67A H 1.0458 0.0017 0.799 0.081 Uiso 1 1 calc R
H67B H 1.0543 -0.0906 0.8675 0.081 Uiso 1 1 calc R
C672 C 1.0485(6) -0.0065(7) 0.9101(7) 0.082(3) Uani 1 1 d .
H67C H 1.0313 -0.0386 0.9597 0.098 Uiso 1 1 calc R
H67D H 1.0129 0.0574 0.8921 0.098 Uiso 1 1 calc R
C673 C 1.1482(7) -0.0323(7) 0.9279(7) 0.088(3) Uani 1 1 d .
H67E H 1.1675 -0.0076 0.8771 0.105 Uiso 1 1 calc R
H67F H 1.1563 -0.0055 0.9593 0.105 Uiso 1 1 calc R
C674 C 1.2065(7) -0.1287(9) 0.9718(8) 0.113(4) Uani 1 1 d .
H67G H 1.1899 -0.1534 1.0234 0.169 Uiso 1 1 calc R
H67H H 1.2692 -0.1407 0.9799 0.169 Uiso 1 1 calc R
H67I H 1.1988 -0.156 0.9412 0.169 Uiso 1 1 calc R
C67A C 0.7958(4) 0.0433(4) 0.7569(4) 0.0470(16) Uani 1 1 d .
C6 C 0.7386(4) 0.1183(4) 0.8445(4) 0.0466(16) Uani 1 1 d .
H6A H 0.7392 0.176 0.8189 0.056 Uiso 1 1 calc R
H6B H 0.7948 0.0741 0.8845 0.056 Uiso 1 1 calc R
C71 C 0.5930(4) 0.2013(4) 0.8842(4) 0.0386(13) Uani 1 1 d .
C72 C 0.6583(4) 0.1247(4) 0.8840(4) 0.0404(14) Uani 1 1 d .
C73 C 0.6669(4) 0.0401(4) 0.9422(4) 0.0459(16) Uani 1 1 d .
H73 H 0.7089 -0.0116 0.9408 0.055 Uiso 1 1 calc R
C74 C 0.6164(5) 0.0327(5) 0.9990(4) 0.0508(17) Uani 1 1 d .
H74 H 0.623 -0.0237 1.0369 0.061 Uiso 1 1 calc R
C75 C 0.5539(5) 0.1094(5) 1.0012(4) 0.0483(16) Uani 1 1 d .
H75 H 0.5199 0.1037 1.042 0.058 Uiso 1 1 calc R
C76 C 0.5413(4) 0.1902(5) 0.9473(4) 0.0458(16) Uani 1 1 d .
H76 H 0.4983 0.2405 0.9501 0.055 Uiso 1 1 calc R
C7 C 0.5956(5) 0.2890(5) 0.8478(4) 0.0482(16) Uani 1 1 d .
H7A H 0.5422 0.3322 0.8556 0.058 Uiso 1 1 calc R
H7B H 0.6495 0.2814 0.8761 0.058 Uiso 1 1 calc R
N81 N 0.5909(3) 0.3295(3) 0.6489(3) 0.0398(12) Uani 1 1 d .
C82 C 0.5788(4) 0.2886(4) 0.7230(4) 0.0374(14) Uani 1 1 d .
N83 N 0.5973(3) 0.3237(3) 0.7642(3) 0.0421(12) Uani 1 1 d .
C83A C 0.6181(4) 0.3901(4) 0.7164(4) 0.0410(14) Uani 1 1 d .
C84 C 0.6416(5) 0.4465(5) 0.7287(5) 0.0531(18) Uani 1 1 d .
O84 O 0.6441(4) 0.4378(4) 0.8035(4) 0.0644(14) Uani 1 1 d .
C841 C 0.6642(9) 0.4989(7) 0.8155(7) 0.088(3) Uani 1 1 d .
H84A H 0.6133 0.5591 0.7878 0.105 Uiso 1 1 calc R
H84B H 0.7182 0.5006 0.7944 0.105 Uiso 1 1 calc R
C842 C 0.6802(10) 0.4669(8) 0.9030(7) 0.098(4) Uani 1 1 d .
H84C H 0.6273 0.461 0.9234 0.117 Uiso 1 1 calc R
H84D H 0.686 0.5116 0.9125 0.117 Uiso 1 1 calc R
C843 C 0.7637(11) 0.3788(10) 0.9493(8) 0.124(5) Uani 1 1 d .
H84E H 0.7554 0.3332 0.943 0.149 Uiso 1 1 calc R
H84F H 0.8154 0.3834 0.9254 0.149 Uiso 1 1 calc R
C844 C 0.7855(14) 0.3488(11) 1.0347(9) 0.144(6) Uani 1 1 d .
H84G H 0.8019 0.3892 1.042 0.216 Uiso 1 1 calc R
H84H H 0.836 0.2893 1.0606 0.216 Uiso 1 1 calc R
H84I H 0.7332 0.3481 1.0585 0.216 Uiso 1 1 calc R
C85 C 0.6612(6) 0.5051(6) 0.6646(6) 0.067(2) Uani 1 1 d .
H85 H 0.6774 0.5441 0.6715 0.081 Uiso 1 1 calc R
C86 C 0.6580(6) 0.5085(6) 0.5913(5) 0.064(2) Uani 1 1 d .
H86 H 0.6714 0.55 0.5491 0.077 Uiso 1 1 calc R
C87 C 0.6361(5) 0.4538(5) 0.5777(5) 0.0509(17) Uani 1 1 d .
O87 O 0.6341(4) 0.4501(4) 0.5082(3) 0.0574(13) Uani 1 1 d .
C871 C 0.6797(7) 0.4893(6) 0.4521(6) 0.072(2) Uani 1 1 d .
H87A H 0.7381 0.4748 0.4793 0.087 Uiso 1 1 calc R
H87B H 0.6433 0.5543 0.4233 0.087 Uiso 1 1 calc R
C872 C 0.6943(8) 0.4512(9) 0.3930(6) 0.098(4) Uani 1 1 d D
H87C H 0.7327 0.4706 0.357 0.117 Uiso 1 1 calc R
H87D H 0.7249 0.3859 0.4229 0.117 Uiso 1 1 calc R
C873 C 0.6078(7) 0.4821(8) 0.3470(6) 0.101(4) Uani 1 1 d D
H87E H 0.5738 0.5472 0.3223 0.121 Uiso 1 1 calc R
H87F H 0.5722 0.4564 0.3819 0.121 Uiso 1 1 calc R
C874 C 0.6252(12) 0.4527(12) 0.2800(8) 0.131(6) Uani 1 1 d .
H87G H 0.6497 0.4874 0.2398 0.197 Uiso 1 1 calc R
H87H H 0.5686 0.4626 0.2551 0.197 Uiso 1 1 calc R
H87I H 0.6681 0.3899 0.3039 0.197 Uiso 1 1 calc R
C87A C 0.6199(5) 0.3923(4) 0.6450(4) 0.0433(16) Uani 1 1 d U
C8 C 0.5845(5) 0.3101(5) 0.5845(4) 0.0452(15) Uani 1 1 d .
H8A H 0.5849 0.2526 0.606 0.068 Uiso 1 1 calc R
H8B H 0.6356 0.3087 0.5582 0.068 Uiso 1 1 calc R
H8C H 0.5285 0.3558 0.5459 0.068 Uiso 1 1 calc R
C101 C 0.522(2) 0.2571(14) 0.4371(10) 0.175(11) Uani 1 1 d D
H101 H 0.5084 0.2743 0.4772 0.21 Uiso 1 1 calc R
C102 C 0.4597(17) 0.2485(17) 0.4043(17) 0.244(16) Uani 1 1 d D
H102 H 0.4045 0.2566 0.4218 0.293 Uiso 1 1 calc R
C103 C 0.480(2) 0.227(2) 0.343(2) 0.242(18) Uani 1 1 d D
H103 H 0.44 0.2152 0.3213 0.29 Uiso 1 1 calc R
C104 C 0.557(3) 0.223(2) 0.3148(13) 0.217(17) Uani 1 1 d D
H104 H 0.566 0.2162 0.2685 0.26 Uiso 1 1 calc R
C105 C 0.6228(19) 0.2280(17) 0.352(2) 0.218(14) Uani 1 1 d D
H105 H 0.6774 0.2218 0.3334 0.262 Uiso 1 1 calc R
C106 C 0.605(2) 0.243(2) 0.416(2) 0.26(2) Uani 1 1 d D
H106 H 0.6494 0.2426 0.446 0.314 Uiso 1 1 calc R
C201 C 0.5195(14) 0.2990(15) 0.0758(13) 0.193(7) Uani 1 1 d DU
H201 H 0.5714 0.2546 0.116 0.231 Uiso 1 1 calc R
C202 C 0.4394(16) 0.2929(15) 0.0759(13) 0.188(7) Uani 1 1 d DU
H202 H 0.4353 0.2453 0.1197 0.225 Uiso 1 1 calc R
C203 C 0.3652(15) 0.3541(17) 0.0138(15) 0.186(7) Uani 1 1 d DU
H203 H 0.3127 0.3466 0.0149 0.223 Uiso 1 1 calc R
C204 C 0.3679(15) 0.4269(16) -0.0501(12) 0.201(7) Uani 1 1 d DU
H204 H 0.3182 0.4685 -0.0932 0.241 Uiso 1 1 calc R
C205 C 0.4436(19) 0.4362(17) -0.0485(14) 0.214(8) Uani 1 1 d DU
H205 H 0.4459 0.4861 -0.0903 0.257 Uiso 1 1 calc R
C206 C 0.5190(16) 0.3734(19) 0.0139(16) 0.216(8) Uani 1 1 d DU
H206 H 0.5705 0.3824 0.0133 0.259 Uiso 1 1 calc R
C301 C 0.9296(17) 0.492(2) 0.0388(18) 0.242(17) Uani 1 1 d D
H301 H 0.8827 0.4862 0.0655 0.29 Uiso 1 1 calc R
C302 C 0.978(3) 0.4362(19) 0.011(2) 0.26(2) Uani 1 1 d D
H302 H 0.9635 0.3911 0.017 0.307 Uiso 1 1 calc R
C303 C 1.049(3) 0.4415(18) -0.027(2) 0.26(2) Uani 1 1 d D
H303 H 1.0821 0.3999 -0.0442 0.309 Uiso 1 1 calc R
C401 C -0.0581(10) 0.0888(10) 0.4739(9) 0.110(4) Uani 1 1 d .
H401 H -0.0978 0.149 0.4575 0.132 Uiso 1 1 calc R
C402 C 0.0122(10) 0.0422(11) 0.5375(8) 0.101(4) Uani 1 1 d .
H402 H 0.0214 0.0718 0.563 0.121 Uiso 1 1 calc R
C403 C 0.0713(10) -0.0485(11) 0.5660(8) 0.105(4) Uani 1 1 d .
H403 H 0.1183 -0.0804 0.611 0.126 Uiso 1 1 calc R

loop_
_atom_site_aniso_label
_atom_site_aniso_U_11
_atom_site_aniso_U_22
_atom_site_aniso_U_33
_atom_site_aniso_U_23
_atom_site_aniso_U_13
_atom_site_aniso_U_12
Ru1 0.0233(2) 0.0323(2) 0.0322(2) -0.00760(19) 0.00207(17) -0.01204(18)
Ru2 0.0233(2) 0.0327(2) 0.0327(2) -0.00715(19) 0.00219(17) -0.01229(18)
Cl1 0.0279(7) 0.0390(7) 0.0335(7) -0.0087(6) 0.0028(5) -0.0159(6)
Cl2 0.0281(7) 0.0378(7) 0.0378(7) -0.0119(6) 0.0024(5) -0.0145(6)
Cl3 0.0294(7) 0.0331(7) 0.0376(7) -0.0065(6) 0.0012(5) -0.0139(6)
Ag1 0.0765(4) 0.0597(4) 0.0647(4) -0.0211(3) 0.0067(3) -0.0226(3)
Cl11 0.171(4) 0.0735(17) 0.094(2) -0.0082(15) 0.017(2) -0.050(2)
Cl12 0.0575(11) 0.0536(10) 0.0764(13) -0.0241(10) -0.0161(10) -0.0141(9)
C1 0.048(4) 0.061(4) 0.034(3) -0.015(3) 0.004(3) -0.031(3)
N21 0.028(3) 0.043(3) 0.045(3) -0.012(2) 0.008(2) -0.019(2)
C22 0.030(3) 0.034(3) 0.038(3) -0.007(3) 0.005(2) -0.012(2)
N23 0.035(3) 0.046(3) 0.039(3) -0.016(2) 0.009(2) -0.019(2)
C23A 0.042(4) 0.044(4) 0.048(4) -0.014(3) 0.012(3) -0.023(3)
C24 0.061(5) 0.060(5) 0.057(4) -0.029(4) 0.023(4) -0.034(4)
O24 0.082(4) 0.106(5) 0.060(3) -0.047(3) 0.037(3) -0.062(4)
C241 0.098(7) 0.080(6) 0.052(5) -0.029(4) 0.030(5) -0.049(6)
C242 0.125(11) 0.127(11) 0.079(7) -0.059(8) 0.033(7) -0.065(9)
C243 0.153(14) 0.089(9) 0.084(8) -0.027(7) -0.019(9) -0.027(9)
C244 0.131(13) 0.188(17) 0.112(11) -0.073(12) -0.024(10) -0.052(12)
C25 0.070(6) 0.085(6) 0.074(6) -0.043(5) 0.042(5) -0.049(5)
C26 0.048(4) 0.082(6) 0.079(6) -0.036(5) 0.031(4) -0.038(4)
C27 0.039(4) 0.055(4) 0.069(5) -0.023(4) 0.021(4) -0.024(3)
O27 0.034(2) 0.072(3) 0.073(4) -0.031(3) 0.016(2) -0.027(2)
C271 0.029(4) 0.072(5) 0.078(6) -0.012(5) 0.006(4) -0.021(4)
C272 0.032(4) 0.050(4) 0.083(6) -0.018(4) 0.004(4) -0.016(3)
C273 0.051(5) 0.070(6) 0.078(6) -0.009(5) -0.018(4) -0.024(4)
C274 0.076(7) 0.097(8) 0.089(7) -0.030(6) -0.006(5) -0.044(6)
C27A 0.039(3) 0.045(4) 0.045(4) -0.015(3) 0.012(3) -0.021(3)
C2 0.026(3) 0.050(4) 0.047(4) -0.014(3) 0.006(3) -0.021(3)
C31 0.031(3) 0.043(3) 0.044(3) -0.022(3) 0.008(3) -0.018(3)
C32 0.029(3) 0.038(3) 0.045(3) -0.017(3) 0.002(3) -0.017(3)
C33 0.040(3) 0.046(4) 0.042(4) -0.012(3) 0.005(3) -0.028(3)
C34 0.042(4) 0.034(3) 0.063(4) -0.016(3) -0.002(3) -0.015(3)
C35 0.035(3) 0.041(4) 0.062(4) -0.024(3) 0.003(3) -0.010(3)
C36 0.034(3) 0.045(4) 0.048(4) -0.017(3) 0.007(3) -0.014(3)
C3 0.042(3) 0.045(4) 0.034(3) -0.012(3) 0.004(3) -0.024(3)
N41 0.028(2) 0.031(3) 0.044(3) -0.012(2) 0.005(2) -0.010(2)
C42 0.029(3) 0.041(3) 0.039(3) -0.012(3) 0.005(2) -0.021(3)
N43 0.030(3) 0.036(3) 0.032(3) -0.005(2) -0.002(2) -0.012(2)
C43A 0.031(3) 0.038(3) 0.040(3) -0.009(3) 0.006(3) -0.019(3)
C44 0.026(3) 0.040(3) 0.039(3) -0.005(3) -0.004(2) -0.013(3)
O44 0.053(3) 0.045(3) 0.037(2) -0.011(2) -0.001(2) -0.018(2)
C441 0.043(4) 0.051(4) 0.040(4) -0.008(3) -0.002(3) -0.025(3)
C442 0.065(5) 0.063(5) 0.051(4) -0.022(4) 0.004(4) -0.032(4)
C443 0.088(7) 0.107(8) 0.061(6) -0.043(6) -0.001(5) -0.031(6)
C444 0.141(12) 0.143(12) 0.092(9) -0.075(9) 0.033(8) -0.061(10)
C45 0.039(3) 0.042(4) 0.038(3) -0.001(3) -0.004(3) -0.019(3)
C46 0.035(3) 0.033(3) 0.050(4) -0.007(3) 0.000(3) -0.008(3)
C47 0.030(3) 0.035(3) 0.048(4) -0.013(3) 0.003(3) -0.008(3)
O47 0.053(3) 0.034(2) 0.052(3) -0.013(2) 0.001(2) -0.008(2)
C471 0.061(5) 0.040(4) 0.065(5) -0.018(4) -0.001(4) -0.010(3)
C472 0.121(8) 0.043(4) 0.089(6) -0.033(4) 0.000(5) -0.007(5)
C473 0.152(8) 0.074(5) 0.100(6) -0.038(5) -0.022(6) -0.026(6)
C474 0.190(11) 0.091(7) 0.109(8) -0.053(6) -0.026(7) -0.016(7)
C47A 0.028(3) 0.035(3) 0.040(3) -0.005(3) 0.002(2) -0.013(3)
C4 0.037(3) 0.039(3) 0.050(4) -0.020(3) 0.007(3) -0.010(3)
C5 0.039(4) 0.051(4) 0.058(4) -0.024(3) 0.006(3) -0.021(3)
N61 0.031(3) 0.040(3) 0.047(3) -0.018(2) 0.009(2) -0.016(2)
C62 0.026(3) 0.032(3) 0.037(3) -0.011(3) 0.005(2) -0.010(2)
N63 0.025(2) 0.041(3) 0.053(3) -0.017(3) 0.008(2) -0.012(2)
C63A 0.034(3) 0.044(4) 0.064(4) -0.021(3) 0.017(3) -0.019(3)
C64 0.052(4) 0.064(5) 0.079(6) -0.040(4) 0.026(4) -0.030(4)
O64 0.061(3) 0.095(4) 0.093(4) -0.068(4) 0.034(3) -0.039(3)
C641 0.101(9) 0.140(11) 0.129(10) -0.100(9) 0.075(8) -0.074(8)
C642 0.123(10) 0.098(8) 0.079(7) -0.056(7) 0.035(7) -0.038(8)
C643 0.093(8) 0.117(10) 0.093(8) -0.059(8) 0.008(7) -0.040(8)
C644 0.156(15) 0.115(12) 0.134(13) -0.053(10) 0.012(11) -0.059(11)
C65 0.047(4) 0.072(5) 0.107(7) -0.052(5) 0.036(5) -0.030(4)
C66 0.038(4) 0.069(5) 0.107(7) -0.045(5) 0.023(4) -0.025(4)
C67 0.032(3) 0.048(4) 0.076(5) -0.020(4) 0.014(3) -0.015(3)
O67 0.025(2) 0.060(3) 0.069(3) -0.020(3) 0.000(2) -0.013(2)
C671 0.034(4) 0.065(5) 0.079(6) -0.022(4) 0.008(4) -0.016(4)
C672 0.047(5) 0.073(6) 0.107(8) -0.036(6) -0.009(5) -0.018(4)
C673 0.062(6) 0.092(7) 0.096(7) -0.026(6) -0.005(5) -0.043(5)
C674 0.053(6) 0.136(11) 0.114(10) -0.057(9) -0.017(6) -0.015(6)
C67A 0.037(3) 0.039(3) 0.055(4) -0.016(3) 0.010(3) -0.017(3)
C6 0.027(3) 0.041(3) 0.052(4) -0.011(3) -0.004(3) -0.010(3)
C71 0.030(3) 0.042(3) 0.036(3) -0.013(3) 0.000(2) -0.016(3)
C72 0.032(3) 0.035(3) 0.037(3) -0.004(3) -0.005(3) -0.015(3)
C73 0.029(3) 0.042(4) 0.042(4) -0.006(3) -0.007(3) -0.010(3)
C74 0.045(4) 0.052(4) 0.038(4) -0.003(3) -0.001(3) -0.027(3)
C75 0.041(4) 0.061(4) 0.034(3) -0.014(3) 0.001(3) -0.026(3)
C76 0.032(3) 0.056(4) 0.043(4) -0.020(3) 0.000(3) -0.019(3)
C7 0.038(3) 0.048(4) 0.044(4) -0.010(3) 0.002(3) -0.020(3)
N81 0.031(3) 0.042(3) 0.042(3) -0.015(2) 0.008(2) -0.019(2)
C82 0.024(3) 0.033(3) 0.038(3) -0.008(3) 0.003(2) -0.008(2)
N83 0.035(3) 0.036(3) 0.042(3) -0.009(2) 0.001(2) -0.015(2)
C83A 0.032(3) 0.038(3) 0.048(4) -0.017(3) 0.020(3) -0.018(3)
C84 0.045(4) 0.050(4) 0.064(5) -0.026(4) 0.006(3) -0.023(3)
O84 0.080(4) 0.056(3) 0.068(4) -0.026(3) 0.012(3) -0.044(3)
C841 0.116(9) 0.073(6) 0.090(7) -0.040(6) 0.011(6) -0.054(6)
C842 0.135(10) 0.087(7) 0.089(8) -0.046(6) 0.004(7) -0.061(8)
C843 0.146(13) 0.106(10) 0.093(9) -0.030(8) 0.004(9) -0.052(10)
C844 0.201(19) 0.124(12) 0.106(11) -0.042(10) -0.003(11) -0.084(13)
C85 0.058(5) 0.058(5) 0.084(6) -0.021(4) 0.009(4) -0.038(4)
C86 0.063(5) 0.058(5) 0.065(5) -0.015(4) 0.014(4) -0.036(4)
C87 0.034(3) 0.046(4) 0.063(5) -0.015(3) 0.009(3) -0.022(3)
O87 0.060(3) 0.062(3) 0.049(3) -0.013(2) 0.017(2) -0.042(3)
C871 0.082(6) 0.073(6) 0.070(6) -0.022(5) 0.033(5) -0.057(5)
C872 0.093(8) 0.118(9) 0.066(6) -0.016(6) 0.032(6) -0.065(7)
C873 0.070(7) 0.081(7) 0.076(7) -0.001(6) 0.018(5) -0.011(5)
C874 0.158(14) 0.196(17) 0.095(9) -0.086(11) 0.047(9) -0.112(14)
C87A 0.052(4) 0.026(3) 0.060(4) -0.021(3) 0.035(3) -0.026(3)
C8 0.044(4) 0.054(4) 0.043(4) -0.021(3) 0.013(3) -0.030(3)
C101 0.29(3) 0.117(13) 0.082(10) -0.027(9) -0.037(15) -0.079(19)
C102 0.30(4) 0.17(2) 0.22(3) -0.10(2) -0.05(3) -0.05(2)
C103 0.29(4) 0.21(3) 0.23(3) -0.14(3) -0.06(3) -0.07(3)
C104 0.36(6) 0.17(2) 0.099(14) -0.044(14) 0.04(2) -0.12(3)
C105 0.28(4) 0.141(19) 0.25(4) -0.08(2) 0.09(3) -0.12(2)
C106 0.44(7) 0.18(3) 0.24(4) -0.12(3) 0.06(4) -0.18(4)
C201 0.227(15) 0.269(18) 0.205(15) -0.163(13) 0.102(12) -0.169(14)
C202 0.222(16) 0.257(17) 0.212(15) -0.171(13) 0.115(12) -0.159(14)
C203 0.220(15) 0.256(18) 0.220(16) -0.193(14) 0.101(12) -0.144(14)
C204 0.231(16) 0.270(18) 0.195(14) -0.182(13) 0.104(13) -0.121(15)
C205 0.245(18) 0.268(18) 0.200(15) -0.147(14) 0.115(14) -0.144(15)
C206 0.238(16) 0.281(19) 0.219(17) -0.141(15) 0.103(13) -0.175(15)
C301 0.17(2) 0.098(14) 0.26(3) 0.049(19) -0.08(2) -0.039(17)
C302 0.24(4) 0.095(18) 0.29(4) 0.01(2) -0.17(3) -0.06(2)
C303 0.24(4) 0.10(2) 0.28(4) 0.00(2) -0.16(3) -0.04(2)
C401 0.107(10) 0.114(10) 0.134(12) -0.061(9) 0.040(9) -0.071(9)
C402 0.116(10) 0.135(11) 0.103(9) -0.073(9) 0.041(8) -0.084(9)
C403 0.102(9) 0.157(13) 0.105(9) -0.076(10) 0.046(7) -0.087(10)

loop_
_atom_type_symbol
_atom_type_description
_atom_type_scat_dispersion_real
_atom_type_scat_dispersion_imag
_atom_type_scat_source
C C 0.0181 0.0091 'International Tables Vol C Tables 4.2.6.8 and 6.1.1.4'
H H 0 0 'International Tables Vol C Tables 4.2.6.8 and 6.1.1.4'
N N 0.0311 0.018 'International Tables Vol C Tables 4.2.6.8 and 6.1.1.4'
O O 0.0492 0.0322 'International Tables Vol C Tables 4.2.6.8 and 6.1.1.4'
Cl Cl 0.3639 0.7018 'International Tables Vol C Tables 4.2.6.8 and 6.1.1.4'
Ru Ru 0.0552 3.296 'International Tables Vol C Tables 4.2.6.8 and 6.1.1.4'
Ag Ag 0.1306 4.282 'International Tables Vol C Tables 4.2.6.8 and 6.1.1.4'

loop_
_geom_angle_atom_site_label_1
_geom_angle_atom_site_label_2
_geom_angle_atom_site_label_3
_geom_angle
_geom_angle_site_symmetry_1
_geom_angle_site_symmetry_3
C42 Ru1 C22 88.7(2) . .
C42 Ru1 C32 87.5(2) . .
C22 Ru1 C32 73.2(3) . .
C42 Ru1 C31 77.6(2) . .
C22 Ru1 C31 106.8(2) . .
C32 Ru1 C31 35.3(2) . .
C42 Ru1 Cl2 91.85(18) . .
C22 Ru1 Cl2 96.1(2) . .
C32 Ru1 Cl2 169.36(17) . .
C31 Ru1 Cl2 154.33(16) . .
C42 Ru1 Cl1 89.78(18) . .
C22 Ru1 Cl1 172.6(2) . .
C32 Ru1 Cl1 113.90(17) . .
C31 Ru1 Cl1 79.88(16) . .
Cl2 Ru1 Cl1 76.70(5) . .
C42 Ru1 Cl3 169.48(17) . .
C22 Ru1 Cl3 100.45(17) . .
C32 Ru1 Cl3 100.02(16) . .
C31 Ru1 Cl3 104.29(16) . .
Cl2 Ru1 Cl3 82.14(5) . .
Cl1 Ru1 Cl3 80.47(5) . .
C82 Ru2 C62 87.9(2) . .
C82 Ru2 C71 78.5(2) . .
C62 Ru2 C71 107.4(2) . .
C82 Ru2 C72 88.8(2) . .
C62 Ru2 C72 74.3(2) . .
C71 Ru2 C72 35.2(2) . .
C82 Ru2 Cl1 91.95(18) . .
C62 Ru2 Cl1 96.29(18) . .
C71 Ru2 Cl1 153.90(16) . .
C72 Ru2 Cl1 170.49(18) . .
C82 Ru2 Cl3 173.15(16) . .
C62 Ru2 Cl3 96.19(17) . .
C71 Ru2 Cl3 105.42(16) . .
C72 Ru2 Cl3 97.64(16) . .
Cl1 Ru2 Cl3 82.15(5) . .
C82 Ru2 Cl2 95.18(17) . .
C62 Ru2 Cl2 172.03(18) . .
C71 Ru2 Cl2 80.43(16) . .
C72 Ru2 Cl2 113.10(18) . .
Cl1 Ru2 Cl2 76.29(5) . .
Cl3 Ru2 Cl2 80.09(5) . .
Ru2 Cl1 Ru1 85.68(5) . .
Ru1 Cl2 Ru2 85.12(5) . .
Ru2 Cl3 Ru1 83.03(4) . .
Cl11 Ag1 Cl12 170.24(13) . .
N23 C1 H1A 109.5 . .
N23 C1 H1B 109.5 . .
H1A C1 H1B 109.5 . .
N23 C1 H1C 109.5 . .
H1A C1 H1C 109.5 . .
H1B C1 H1C 109.5 . .
C22 N21 C27A 110.5(6) . .
C22 N21 C2 117.5(5) . .
C27A N21 C2 130.9(5) . .
N23 C22 N21 105.5(5) . .
N23 C22 Ru1 136.6(5) . .
N21 C22 Ru1 117.7(5) . .
C22 N23 C23A 111.2(6) . .
C22 N23 C1 123.8(5) . .
C23A N23 C1 124.8(6) . .
C27A C23A C24 120.7(7) . .
C27A C23A N23 106.3(6) . .
C24 C23A N23 133.0(7) . .
O24 C24 C25 125.9(7) . .
O24 C24 C23A 117.4(7) . .
C25 C24 C23A 116.7(8) . .
C24 O24 C241 118.8(7) . .
O24 C241 C242 109.4(9) . .
O24 C241 H24A 109.8 . .
C242 C241 H24A 109.8 . .
O24 C241 H24B 109.8 . .
C242 C241 H24B 109.8 . .
H24A C241 H24B 108.3 . .
C243 C242 C241 114.3(12) . .
C243 C242 H24C 108.7 . .
C241 C242 H24C 108.7 . .
C243 C242 H24D 108.7 . .
C241 C242 H24D 108.7 . .
H24C C242 H24D 107.6 . .
C242 C243 C244 113.6(13) . .
C242 C243 H24E 108.8 . .
C244 C243 H24E 108.8 . .
C242 C243 H24F 108.8 . .
C244 C243 H24F 108.8 . .
H24E C243 H24F 107.7 . .
C243 C244 H24G 109.5 . .
C243 C244 H24H 109.5 . .
H24G C244 H24H 109.5 . .
C243 C244 H24I 109.5 . .
H24G C244 H24I 109.5 . .
H24H C244 H24I 109.5 . .
C24 C25 C26 122.2(8) . .
C24 C25 H25 118.9 . .
C26 C25 H25 118.9 . .
C27 C26 C25 121.2(8) . .
C27 C26 H26 119.4 . .
C25 C26 H26 119.4 . .
C26 C27 O27 126.8(7) . .
C26 C27 C27A 116.6(8) . .
O27 C27 C27A 116.6(7) . .
C27 O27 C271 117.4(6) . .
O27 C271 C272 108.3(7) . .
O27 C271 H27A 110 . .
C272 C271 H27A 110 . .
O27 C271 H27B 110 . .
C272 C271 H27B 110 . .
H27A C271 H27B 108.4 . .
C273 C272 C271 116.0(7) . .
C273 C272 H27C 108.3 . .
C271 C272 H27C 108.3 . .
C273 C272 H27D 108.3 . .
C271 C272 H27D 108.3 . .
H27C C272 H27D 107.4 . .
C272 C273 C274 114.4(8) . .
C272 C273 H27E 108.7 . .
C274 C273 H27E 108.7 . .
C272 C273 H27F 108.7 . .
C274 C273 H27F 108.7 . .
H27E C273 H27F 107.6 . .
C273 C274 H27G 109.5 . .
C273 C274 H27H 109.5 . .
H27G C274 H27H 109.5 . .
C273 C274 H27I 109.5 . .
H27G C274 H27I 109.5 . .
H27H C274 H27I 109.5 . .
C23A C27A N21 106.4(6) . .
C23A C27A C27 122.3(7) . .
N21 C27A C27 131.2(7) . .
N21 C2 C32 106.5(5) . .
N21 C2 H2A 110.4 . .
C32 C2 H2A 110.4 . .
N21 C2 H2B 110.4 . .
C32 C2 H2B 110.4 . .
H2A C2 H2B 108.6 . .
C32 C31 C36 116.0(6) . .
C32 C31 C3 126.3(6) . .
C36 C31 C3 113.7(6) . .
C32 C31 Ru1 71.1(4) . .
C36 C31 Ru1 114.1(4) . .
C3 C31 Ru1 105.5(4) . .
C31 C32 C33 119.6(6) . .
C31 C32 C2 123.3(6) . .
C33 C32 C2 114.3(6) . .
C31 C32 Ru1 73.6(3) . .
C33 C32 Ru1 111.2(4) . .
C2 C32 Ru1 102.8(4) . .
C34 C33 C32 121.9(6) . .
C34 C33 H33 119 . .
C32 C33 H33 119 . .
C33 C34 C35 119.6(6) . .
C33 C34 H34 120.2 . .
C35 C34 H34 120.2 . .
C36 C35 C34 120.8(7) . .
C36 C35 H35 119.6 . .
C34 C35 H35 119.6 . .
C35 C36 C31 121.9(7) . .
C35 C36 H36 119 . .
C31 C36 H36 119 . .
N43 C3 C31 111.2(5) . .
N43 C3 H3A 109.4 . .
C31 C3 H3A 109.4 . .
N43 C3 H3B 109.4 . .
C31 C3 H3B 109.4 . .
H3A C3 H3B 108 . .
C42 N41 C47A 109.2(5) . .
C42 N41 C4 125.9(5) . .
C47A N41 C4 124.7(5) . .
N43 C42 N41 106.5(5) . .
N43 C42 Ru1 119.7(5) . .
N41 C42 Ru1 133.7(5) . .
C42 N43 C43A 110.8(5) . .
C42 N43 C3 120.5(5) . .
C43A N43 C3 128.3(5) . .
C47A C43A N43 106.3(5) . .
C47A C43A C44 122.6(6) . .
N43 C43A C44 130.9(6) . .
O44 C44 C45 127.9(6) . .
O44 C44 C43A 116.6(6) . .
C45 C44 C43A 115.3(6) . .
C44 O44 C441 117.8(5) . .
O44 C441 C442 107.7(6) . .
O44 C441 H44A 110.2 . .
C442 C441 H44A 110.2 . .
O44 C441 H44B 110.2 . .
C442 C441 H44B 110.2 . .
H44A C441 H44B 108.5 . .
C441 C442 C443 113.9(8) . .
C441 C442 H44C 108.8 . .
C443 C442 H44C 108.8 . .
C441 C442 H44D 108.8 . .
C443 C442 H44D 108.8 . .
H44C C442 H44D 107.7 . .
C442 C443 C444 111.0(10) . .
C442 C443 H44E 109.4 . .
C444 C443 H44E 109.4 . .
C442 C443 H44F 109.4 . .
C444 C443 H44F 109.4 . .
H44E C443 H44F 108 . .
C443 C444 H44G 109.5 . .
C443 C444 H44H 109.5 . .
H44G C444 H44H 109.5 . .
C443 C444 H44I 109.5 . .
H44G C444 H44I 109.5 . .
H44H C444 H44I 109.5 . .
C44 C45 C46 122.4(6) . .
C44 C45 H45 118.8 . .
C46 C45 H45 118.8 . .
C47 C46 C45 121.9(6) . .
C47 C46 H46 119 . .
C45 C46 H46 119 . .
O47 C47 C46 126.6(6) . .
O47 C47 C47A 117.1(6) . .
C46 C47 C47A 116.3(7) . .
C47 O47 C471 118.1(6) . .
O47 C471 C472 107.2(7) . .
O47 C471 H47A 110.3 . .
C472 C471 H47A 110.3 . .
O47 C471 H47B 110.3 . .
C472 C471 H47B 110.3 . .
H47A C471 H47B 108.5 . .
C471 C472 C473 114.2(10) . .
C471 C472 H47C 108.7 . .
C473 C472 H47C 108.7 . .
C471 C472 H47D 108.7 . .
C473 C472 H47D 108.7 . .
H47C C472 H47D 107.6 . .
C472 C473 C474 109.8(13) . .
C472 C473 H47E 109.7 . .
C474 C473 H47E 109.7 . .
C472 C473 H47F 109.7 . .
C474 C473 H47F 109.7 . .
H47E C473 H47F 108.2 . .
C473 C474 H47G 109.5 . .
C473 C474 H47H 109.5 . .
H47G C474 H47H 109.5 . .
C473 C474 H47I 109.5 . .
H47G C474 H47I 109.5 . .
H47H C474 H47I 109.5 . .
C43A C47A N41 107.1(5) . .
C43A C47A C47 121.3(6) . .
N41 C47A C47 131.5(6) . .
N41 C4 H4A 109.5 . .
N41 C4 H4B 109.5 . .
H4A C4 H4B 109.5 . .
N41 C4 H4C 109.5 . .
H4A C4 H4C 109.5 . .
H4B C4 H4C 109.5 . .
N63 C5 H5A 109.5 . .
N63 C5 H5B 109.5 . .
H5A C5 H5B 109.5 . .
N63 C5 H5C 109.5 . .
H5A C5 H5C 109.5 . .
H5B C5 H5C 109.5 . .
C67A N61 C62 111.1(6) . .
C67A N61 C6 132.1(6) . .
C62 N61 C6 116.7(5) . .
N63 C62 N61 105.3(5) . .
N63 C62 Ru2 135.3(4) . .
N61 C62 Ru2 119.2(5) . .
C62 N63 C63A 110.2(6) . .
C62 N63 C5 124.8(5) . .
C63A N63 C5 124.5(6) . .
C67A C63A C64 122.9(7) . .
C67A C63A N63 106.7(6) . .
C64 C63A N63 130.4(7) . .
O64 C64 C63A 118.8(7) . .
O64 C64 C65 124.9(8) . .
C63A C64 C65 116.2(8) . .
C64 O64 C641 120.2(7) . .
O64 C641 C642 109.1(9) . .
O64 C641 H64A 109.9 . .
C642 C641 H64A 109.9 . .
O64 C641 H64B 109.9 . .
C642 C641 H64B 109.9 . .
H64A C641 H64B 108.3 . .
C643 C642 C641 115.4(10) . .
C643 C642 H64C 108.4 . .
C641 C642 H64C 108.4 . .
C643 C642 H64D 108.4 . .
C641 C642 H64D 108.4 . .
H64C C642 H64D 107.5 . .
C642 C643 C644 109.6(12) . .
C642 C643 H64E 109.8 . .
C644 C643 H64E 109.8 . .
C642 C643 H64F 109.8 . .
C644 C643 H64F 109.8 . .
H64E C643 H64F 108.2 . .
C643 C644 H64G 109.5 . .
C643 C644 H64H 109.5 . .
H64G C644 H64H 109.5 . .
C643 C644 H64I 109.5 . .
H64G C644 H64I 109.5 . .
H64H C644 H64I 109.5 . .
C64 C65 C66 120.3(8) . .
C64 C65 H65 119.9 . .
C66 C65 H65 119.9 . .
C67 C66 C65 122.9(8) . .
C67 C66 H66 118.5 . .
C65 C66 H66 118.5 . .
C66 C67 O67 127.7(7) . .
C66 C67 C67A 116.1(8) . .
O67 C67 C67A 116.2(7) . .
C67 O67 C671 117.4(6) . .
O67 C671 C672 106.7(7) . .
O67 C671 H67A 110.4 . .
C672 C671 H67A 110.4 . .
O67 C671 H67B 110.4 . .
C672 C671 H67B 110.4 . .
H67A C671 H67B 108.6 . .
C671 C672 C673 113.4(9) . .
C671 C672 H67C 108.9 . .
C673 C672 H67C 108.9 . .
C671 C672 H67D 108.9 . .
C673 C672 H67D 108.9 . .
H67C C672 H67D 107.7 . .
C674 C673 C672 113.6(9) . .
C674 C673 H67E 108.8 . .
C672 C673 H67E 108.8 . .
C674 C673 H67F 108.8 . .
C672 C673 H67F 108.8 . .
H67E C673 H67F 107.7 . .
C673 C674 H67G 109.5 . .
C673 C674 H67H 109.5 . .
H67G C674 H67H 109.5 . .
C673 C674 H67I 109.5 . .
H67G C674 H67I 109.5 . .
H67H C674 H67I 109.5 . .
C63A C67A N61 106.8(6) . .
C63A C67A C67 121.4(7) . .
N61 C67A C67 131.8(7) . .
N61 C6 C72 108.0(5) . .
N61 C6 H6A 110.1 . .
C72 C6 H6A 110.1 . .
N61 C6 H6B 110.1 . .
C72 C6 H6B 110.1 . .
H6A C6 H6B 108.4 . .
C72 C71 C76 117.7(6) . .
C72 C71 C7 124.5(6) . .
C76 C71 C7 113.2(6) . .
C72 C71 Ru2 72.6(4) . .
C76 C71 Ru2 114.6(4) . .
C7 C71 Ru2 105.0(4) . .
C71 C72 C73 119.0(6) . .
C71 C72 C6 125.5(6) . .
C73 C72 C6 113.2(6) . .
C71 C72 Ru2 72.2(3) . .
C73 C72 Ru2 111.5(4) . .
C6 C72 Ru2 102.9(4) . .
C74 C73 C72 121.4(7) . .
C74 C73 H73 119.3 . .
C72 C73 H73 119.3 . .
C73 C74 C75 119.4(7) . .
C73 C74 H74 120.3 . .
C75 C74 H74 120.3 . .
C76 C75 C74 121.8(7) . .
C76 C75 H75 119.1 . .
C74 C75 H75 119.1 . .
C75 C76 C71 120.6(7) . .
C75 C76 H76 119.7 . .
C71 C76 H76 119.7 . .
N83 C7 C71 113.1(6) . .
N83 C7 H7A 109 . .
C71 C7 H7A 109 . .
N83 C7 H7B 109 . .
C71 C7 H7B 109 . .
H7A C7 H7B 107.8 . .
C82 N81 C87A 108.1(5) . .
C82 N81 C8 127.1(5) . .
C87A N81 C8 124.6(5) . .
N81 C82 N83 107.1(5) . .
N81 C82 Ru2 133.9(5) . .
N83 C82 Ru2 119.0(4) . .
C82 N83 C83A 111.0(5) . .
C82 N83 C7 120.1(5) . .
C83A N83 C7 128.9(6) . .
C87A C83A N83 107.0(6) . .
C87A C83A C84 118.8(6) . .
N83 C83A C84 134.0(7) . .
O84 C84 C85 126.2(7) . .
O84 C84 C83A 116.5(7) . .
C85 C84 C83A 117.3(8) . .
C84 O84 C841 116.5(7) . .
O84 C841 C842 107.0(8) . .
O84 C841 H84A 110.3 . .
C842 C841 H84A 110.3 . .
O84 C841 H84B 110.3 . .
C842 C841 H84B 110.3 . .
H84A C841 H84B 108.6 . .
C841 C842 C843 113.7(12) . .
C841 C842 H84C 108.8 . .
C843 C842 H84C 108.8 . .
C841 C842 H84D 108.8 . .
C843 C842 H84D 108.8 . .
H84C C842 H84D 107.7 . .
C844 C843 C842 115.1(14) . .
C844 C843 H84E 108.5 . .
C842 C843 H84E 108.5 . .
C844 C843 H84F 108.5 . .
C842 C843 H84F 108.5 . .
H84E C843 H84F 107.5 . .
C843 C844 H84G 109.5 . .
C843 C844 H84H 109.5 . .
H84G C844 H84H 109.5 . .
C843 C844 H84I 109.5 . .
H84G C844 H84I 109.5 . .
H84H C844 H84I 109.5 . .
C86 C85 C84 122.2(8) . .
C86 C85 H85 118.9 . .
C84 C85 H85 118.9 . .
C87 C86 C85 121.8(8) . .
C87 C86 H86 119.1 . .
C85 C86 H86 119.1 . .
C86 C87 O87 126.0(7) . .
C86 C87 C87A 114.8(8) . .
O87 C87 C87A 119.1(6) . .
C87 O87 C871 117.1(6) . .
O87 C871 C872 106.9(7) . .
O87 C871 H87A 110.3 . .
C872 C871 H87A 110.3 . .
O87 C871 H87B 110.3 . .
C872 C871 H87B 110.3 . .
H87A C871 H87B 108.6 . .
C873 C872 C871 109.3(10) . .
C873 C872 H87C 109.8 . .
C871 C872 H87C 109.8 . .
C873 C872 H87D 109.8 . .
C871 C872 H87D 109.8 . .
H87C C872 H87D 108.3 . .
C872 C873 C874 108.2(11) . .
C872 C873 H87E 110.1 . .
C874 C873 H87E 110.1 . .
C872 C873 H87F 110.1 . .
C874 C873 H87F 110.1 . .
H87E C873 H87F 108.4 . .
C873 C874 H87G 109.5 . .
C873 C874 H87H 109.5 . .
H87G C874 H87H 109.5 . .
C873 C874 H87I 109.5 . .
H87G C874 H87I 109.5 . .
H87H C874 H87I 109.5 . .
C83A C87A C87 124.9(6) . .
C83A C87A N81 106.6(5) . .
C87 C87A N81 128.1(7) . .
N81 C8 H8A 109.5 . .
N81 C8 H8B 109.5 . .
H8A C8 H8B 109.5 . .
N81 C8 H8C 109.5 . .
H8A C8 H8C 109.5 . .
H8B C8 H8C 109.5 . .
C102 C101 C106 124.2(18) . .
C102 C101 H101 117.9 . .
C106 C101 H101 117.9 . .
C101 C102 C103 116.7(18) . .
C101 C102 H102 121.7 . .
C103 C102 H102 121.7 . .
C104 C103 C102 120.2(18) . .
C104 C103 H103 120 . .
C102 C103 H103 120 . .
C105 C104 C103 122.0(18) . .
C105 C104 H104 119 . .
C103 C104 H104 119 . .
C104 C105 C106 116.9(18) . .
C104 C105 H105 121.6 . .
C106 C105 H105 121.6 . .
C105 C106 C101 119.3(19) . .
C105 C106 H106 120.3 . .
C101 C106 H106 120.3 . .
C206 C201 C202 116.3(17) . .
C206 C201 H201 121.9 . .
C202 C201 H201 121.9 . .
C203 C202 C201 122.2(18) . .
C203 C202 H202 118.9 . .
C201 C202 H202 118.9 . .
C202 C203 C204 120.2(17) . .
C202 C203 H203 119.9 . .
C204 C203 H203 119.9 . .
C205 C204 C203 118.0(18) . .
C205 C204 H204 121 . .
C203 C204 H204 121 . .
C204 C205 C206 121.6(19) . .
C204 C205 H205 119.2 . .
C206 C205 H205 119.2 . .
C201 C206 C205 121.5(18) . .
C201 C206 H206 119.2 . .
C205 C206 H206 119.2 . .
C302 C301 C303 117(3) . 2_765
C302 C301 H301 121.4 . .
C303 C301 H301 121.4 2_765 .
C301 C302 C303 123(3) . .
C301 C302 H302 118.4 . .
C303 C302 H302 118.4 . .
C301 C303 C302 120(3) 2_765 .
C301 C303 H303 120.2 2_765 .
C302 C303 H303 120.2 . .
C403 C401 C402 120.4(14) 2_556 .
C403 C401 H401 119.8 2_556 .
C402 C401 H401 119.8 . .
C401 C402 C403 121.9(13) . .
C401 C402 H402 119 . .
C403 C402 H402 119 . .
C401 C403 C402 117.7(14) 2_556 .
C401 C403 H403 121.2 2_556 .
C402 C403 H403 121.2 . .

loop_
_geom_bond_atom_site_label_1
_geom_bond_atom_site_label_2
_geom_bond_distance
_geom_bond_site_symmetry_2
Ru1 C42 1.967(6) .
Ru1 C22 2.004(6) .
Ru1 C32 2.299(6) .
Ru1 C31 2.331(6) .
Ru1 Cl2 2.4235(15) .
Ru1 Cl1 2.5069(14) .
Ru1 Cl3 2.5289(14) .
Ru2 C82 1.994(6) .
Ru2 C62 1.997(6) .
Ru2 C71 2.321(6) .
Ru2 C72 2.327(6) .
Ru2 Cl1 2.4215(14) .
Ru2 Cl3 2.5278(14) .
Ru2 Cl2 2.5307(15) .
Ag1 Cl11 2.313(3) .
Ag1 Cl12 2.315(2) .
C1 N23 1.483(8) .
C1 H1A 0.98 .
C1 H1B 0.98 .
C1 H1C 0.98 .
N21 C22 1.371(8) .
N21 C27A 1.393(9) .
N21 C2 1.441(9) .
C22 N23 1.345(9) .
N23 C23A 1.397(9) .
C23A C27A 1.376(10) .
C23A C24 1.392(11) .
C24 O24 1.366(10) .
C24 C25 1.386(12) .
O24 C241 1.407(10) .
C241 C242 1.456(16) .
C241 H24A 0.99 .
C241 H24B 0.99 .
C242 C243 1.447(14) .
C242 H24C 0.99 .
C242 H24D 0.99 .
C243 C244 1.57(2) .
C243 H24E 0.99 .
C243 H24F 0.99 .
C244 H24G 0.98 .
C244 H24H 0.98 .
C244 H24I 0.98 .
C25 C26 1.393(14) .
C25 H25 0.95 .
C26 C27 1.366(12) .
C26 H26 0.95 .
C27 O27 1.378(10) .
C27 C27A 1.405(10) .
O27 C271 1.424(9) .
C271 C272 1.499(13) .
C271 H27A 0.99 .
C271 H27B 0.99 .
C272 C273 1.481(14) .
C272 H27C 0.99 .
C272 H27D 0.99 .
C273 C274 1.515(14) .
C273 H27E 0.99 .
C273 H27F 0.99 .
C274 H27G 0.98 .
C274 H27H 0.98 .
C274 H27I 0.98 .
C2 C32 1.535(9) .
C2 H2A 0.99 .
C2 H2B 0.99 .
C31 C32 1.405(9) .
C31 C36 1.453(9) .
C31 C3 1.523(9) .
C32 C33 1.435(9) .
C33 C34 1.333(10) .
C33 H33 0.95 .
C34 C35 1.404(11) .
C34 H34 0.95 .
C35 C36 1.348(10) .
C35 H35 0.95 .
C36 H36 0.95 .
C3 N43 1.461(9) .
C3 H3A 0.99 .
C3 H3B 0.99 .
N41 C42 1.372(8) .
N41 C47A 1.400(8) .
N41 C4 1.458(9) .
C42 N43 1.339(8) .
N43 C43A 1.397(8) .
C43A C47A 1.369(10) .
C43A C44 1.414(9) .
C44 O44 1.348(9) .
C44 C45 1.379(10) .
O44 C441 1.431(8) .
C441 C442 1.500(12) .
C441 H44A 0.99 .
C441 H44B 0.99 .
C442 C443 1.500(12) .
C442 H44C 0.99 .
C442 H44D 0.99 .
C443 C444 1.532(17) .
C443 H44E 0.99 .
C443 H44F 0.99 .
C444 H44G 0.98 .
C444 H44H 0.98 .
C444 H44I 0.98 .
C45 C46 1.393(11) .
C45 H45 0.95 .
C46 C47 1.382(10) .
C46 H46 0.95 .
C47 O47 1.366(9) .
C47 C47A 1.408(9) .
O47 C471 1.440(9) .
C471 C472 1.491(14) .
C471 H47A 0.99 .
C471 H47B 0.99 .
C472 C473 1.513(18) .
C472 H47C 0.99 .
C472 H47D 0.99 .
C473 C474 1.538(18) .
C473 H47E 0.99 .
C473 H47F 0.99 .
C474 H47G 0.98 .
C474 H47H 0.98 .
C474 H47I 0.98 .
C4 H4A 0.98 .
C4 H4B 0.98 .
C4 H4C 0.98 .
C5 N63 1.463(9) .
C5 H5A 0.98 .
C5 H5B 0.98 .
C5 H5C 0.98 .
N61 C67A 1.377(9) .
N61 C62 1.381(8) .
N61 C6 1.448(9) .
C62 N63 1.352(9) .
N63 C63A 1.416(8) .
C63A C67A 1.369(11) .
C63A C64 1.385(11) .
C64 O64 1.368(11) .
C64 C65 1.405(12) .
O64 C641 1.424(12) .
C641 C642 1.509(18) .
C641 H64A 0.99 .
C641 H64B 0.99 .
C642 C643 1.495(18) .
C642 H64C 0.99 .
C642 H64D 0.99 .
C643 C644 1.506(19) .
C643 H64E 0.99 .
C643 H64F 0.99 .
C644 H64G 0.98 .
C644 H64H 0.98 .
C644 H64I 0.98 .
C65 C66 1.418(14) .
C65 H65 0.95 .
C66 C67 1.355(13) .
C66 H66 0.95 .
C67 O67 1.370(11) .
C67 C67A 1.421(10) .
O67 C671 1.447(9) .
C671 C672 1.501(14) .
C671 H67A 0.99 .
C671 H67B 0.99 .
C672 C673 1.531(13) .
C672 H67C 0.99 .
C672 H67D 0.99 .
C673 C674 1.479(16) .
C673 H67E 0.99 .
C673 H67F 0.99 .
C674 H67G 0.98 .
C674 H67H 0.98 .
C674 H67I 0.98 .
C6 C72 1.515(10) .
C6 H6A 0.99 .
C6 H6B 0.99 .
C71 C72 1.407(9) .
C71 C76 1.461(9) .
C71 C7 1.517(10) .
C72 C73 1.440(9) .
C73 C74 1.356(10) .
C73 H73 0.95 .
C74 C75 1.412(11) .
C74 H74 0.95 .
C75 C76 1.343(10) .
C75 H75 0.95 .
C76 H76 0.95 .
C7 N83 1.442(9) .
C7 H7A 0.99 .
C7 H7B 0.99 .
N81 C82 1.342(8) .
N81 C87A 1.443(8) .
N81 C8 1.457(9) .
C82 N83 1.352(9) .
N83 C83A 1.374(8) .
C83A C87A 1.350(10) .
C83A C84 1.399(10) .
C84 O84 1.368(10) .
C84 C85 1.392(12) .
O84 C841 1.447(11) .
C841 C842 1.494(15) .
C841 H84A 0.99 .
C841 H84B 0.99 .
C842 C843 1.523(18) .
C842 H84C 0.99 .
C842 H84D 0.99 .
C843 C844 1.473(19) .
C843 H84E 0.99 .
C843 H84F 0.99 .
C844 H84G 0.98 .
C844 H84H 0.98 .
C844 H84I 0.98 .
C85 C86 1.380(13) .
C85 H85 0.95 .
C86 C87 1.364(12) .
C86 H86 0.95 .
C87 O87 1.367(10) .
C87 C87A 1.420(9) .
O87 C871 1.424(9) .
C871 C872 1.560(16) .
C871 H87A 0.99 .
C871 H87B 0.99 .
C872 C873 1.455(13) .
C872 H87C 0.99 .
C872 H87D 0.99 .
C873 C874 1.590(18) .
C873 H87E 0.99 .
C873 H87F 0.99 .
C874 H87G 0.98 .
C874 H87H 0.98 .
C874 H87I 0.98 .
C8 H8A 0.98 .
C8 H8B 0.98 .
C8 H8C 0.98 .
C101 C102 1.34(2) .
C101 C106 1.39(2) .
C101 H101 0.95 .
C102 C103 1.39(2) .
C102 H102 0.95 .
C103 C104 1.39(2) .
C103 H103 0.95 .
C104 C105 1.38(2) .
C104 H104 0.95 .
C105 C106 1.38(2) .
C105 H105 0.95 .
C106 H106 0.95 .
C201 C206 1.38(2) .
C201 C202 1.40(2) .
C201 H201 0.95 .
C202 C203 1.39(2) .
C202 H202 0.95 .
C203 C204 1.40(2) .
C203 H203 0.95 .
C204 C205 1.36(2) .
C204 H204 0.95 .
C205 C206 1.41(2) .
C205 H205 0.95 .
C206 H206 0.95 .
C301 C302 1.362(19) .
C301 C303 1.375(18) 2_765
C301 H301 0.95 .
C302 C303 1.383(19) .
C302 H302 0.95 .
C303 C301 1.375(18) 2_765
C303 H303 0.95 .
C401 C403 1.377(18) 2_556
C401 C402 1.378(19) .
C401 H401 0.95 .
C402 C403 1.42(2) .
C402 H402 0.95 .
C403 C401 1.377(18) 2_556
C403 H403 0.95 .
